data_1541183
loop_
_publ_author_name
'Ross, C.R.'
'Rubie, D.C.'
'Paris, E.'

_publ_section_title
;
 Rietveld refinement of the high-pressure polymorph of Mn3 O4
;
_journal_name_full 'American Mineralogist'
_journal_page_first 1249
_journal_page_last 1252
_journal_volume 75
_journal_year 1990
_chemical_formula_sum 'Mn3 O4'
_space_group_IT_number 57
_symmetry_space_group_name_Hall '-P 2c 2b'
_symmetry_space_group_name_H-M 'P b c m'
_cell_angle_alpha 90
_cell_angle_beta 90
_cell_angle_gamma 90
_cell_formula_units_Z 4
_cell_length_a 3.024
_cell_length_b 9.7996
_cell_length_c 9.5564
_cell_volume 283.194
_citation_journal_id_ASTM AMMIAY
_cod_data_source_file Ross_AMMIAY_1990_603.cif
_cod_data_source_block Mn3O4
_cod_original_cell_volume 283.1942
_cod_database_code 1541183

loop_
_symmetry_equiv_pos_as_xyz
x,y,z
-x,-y,z+1/2
x,-y+1/2,-z
-x,y+1/2,-z+1/2
-x,-y,-z
x,y,-z-1/2
-x,y-1/2,z
x,-y-1/2,z-1/2

loop_
_atom_site_label
_atom_site_type_symbol
_atom_site_fract_x
_atom_site_fract_y
_atom_site_fract_z
_atom_site_occupancy
_atom_site_U_iso_or_equiv
O2 O 0.6845 0.1461 0.25 1 0.0
Mn2 Mn 0.2034 0.1147 0.9304 1 0.0
O1 O 0.6204 0.25 0 1 0.0
O3 O 0.7956 0.9694 0.8888 1 0.0
Mn1 Mn 0.8101 0.8001 0.25 1 0.0
